data_4319001
loop_
_publ_author_name
'Augusto Cingolani'
Effendy
'Maura Pellei'
'Claudio Pettinari'
'Carlo Santini'
'Brian W. Skelton'
'Allan H. White'

_publ_contact_author_address
;
  Department of Chemistry
  University of Western Australia
  35 Stirling Highway
  Crawley
  Western Australia 6009
  Australia
;
_publ_contact_author_email bws@crystal.uwa.edu.au
_publ_contact_author_fax (+61)_08_9380_1118
_publ_contact_author_name 'Skelton, B. W.'
_publ_contact_author_phone (+61)_08-9380_3481
_publ_section_title
;
 Variable Coordination Modes of NO2- in a Series of Ag(I) Complexes
 Containing Triorganophosphines, -arsines, and -stibines. Syntheses,
 Spectroscopic Characterization (IR, 1H and 31P NMR, Electrospray
 Ionization Mass), and Structures of [AgNO2(R3E)x] Adducts (E = P, As, Sb,
 x = 1-3)
;
_journal_name_full 'Inorganic Chemistry'
_journal_page_first 6633
_journal_page_last 6645
_journal_paper_doi 10.1021/ic020375g
_journal_volume 41
_journal_year 2002
_chemical_formula_sum 'C18 H15 Ag N O2 Sb'
_chemical_formula_weight 506.94
_space_group_IT_number 14
_symmetry_cell_setting monoclinic
_symmetry_space_group_name_Hall '-P 2ybc'
_symmetry_space_group_name_H-M 'P 1 21/c 1'
_cell_angle_alpha 90.00000
_cell_angle_beta 90.064(2)
_cell_angle_gamma 90.00000
_cell_formula_units_Z 4
_cell_length_a 9.9390(10)
_cell_length_b 9.2233(9)
_cell_length_c 18.983(2)
_cell_measurement_reflns_used 5878
_cell_measurement_temperature 150
_cell_measurement_theta_max 26.7
_cell_measurement_theta_min 2.8
_cell_volume 1740.2(3)
_computing_cell_refinement 'Siemens SAINT (Siemens, 1995)'
_computing_data_collection 'Siemens SMART (Siemens, 1995)'
_computing_data_reduction 'xtal ADDREF SORTRF'
_computing_molecular_graphics xtal
_computing_publication_material 'xtal BONDLA CIFIO'
_computing_structure_refinement 'xtal CRYLSQ'
_computing_structure_solution xtal
_diffrn_ambient_temperature 150
_diffrn_measurement_device_type
;
Bruker SMART CCD diffractometer
;
_diffrn_measurement_method '\w scans'
_diffrn_radiation_detector 'CCD area detector'
_diffrn_radiation_monochromator graphite
_diffrn_radiation_source 'sealed tube'
_diffrn_radiation_type 'Mo K\a'
_diffrn_radiation_wavelength .71073
_diffrn_reflns_av_R_equivalents .037
_diffrn_reflns_av_sigmaI/netI .056
_diffrn_reflns_limit_h_max 16
_diffrn_reflns_limit_h_min -16
_diffrn_reflns_limit_k_max 15
_diffrn_reflns_limit_k_min 0
_diffrn_reflns_limit_l_max 32
_diffrn_reflns_limit_l_min 0
_diffrn_reflns_number 36047
_diffrn_reflns_theta_max 37.55
_diffrn_reflns_theta_min 2.05
_diffrn_standards_decay_% 0
_exptl_absorpt_coefficient_mu 2.685
_exptl_absorpt_correction_T_max .83
_exptl_absorpt_correction_T_min .63
_exptl_absorpt_correction_type multi-scan
_exptl_absorpt_process_details
;
  SADABS; Sheldrick, 1996
;
_exptl_crystal_colour off-white
_exptl_crystal_density_diffrn 1.935
_exptl_crystal_description spar
_exptl_crystal_F_000 976
_exptl_crystal_size_max .35
_exptl_crystal_size_mid .15
_exptl_crystal_size_min .1
_refine_diff_density_max 1.888
_refine_diff_density_min -.669
_refine_ls_goodness_of_fit_all 1.008
_refine_ls_goodness_of_fit_ref 1.041
_refine_ls_hydrogen_treatment refall
_refine_ls_matrix_type full
_refine_ls_number_constraints 0
_refine_ls_number_parameters 268
_refine_ls_number_reflns 7048
_refine_ls_number_restraints 0
_refine_ls_R_factor_all .045
_refine_ls_R_factor_gt .028
_refine_ls_shift/su_max .014
_refine_ls_shift/su_mean .001
_refine_ls_structure_factor_coef F
_refine_ls_weighting_scheme calc
_refine_ls_wR_factor_all .036
_refine_ls_wR_factor_ref .033
_reflns_d_resolution_high .583
_reflns_d_resolution_low 9.919
_reflns_Friedel_coverage 0
_reflns_limit_h_max 16
_reflns_limit_h_min 0
_reflns_limit_k_max 15
_reflns_limit_k_min 0
_reflns_limit_l_max 32
_reflns_limit_l_min -32
_reflns_number_gt 7048
_reflns_number_total 9091
_reflns_threshold_expression 'F    > 4.00 sig(F   )'
_cod_data_source_file ic020375g_09.cif
_cod_data_source_block mar3
_cod_original_sg_symbol_Hall -p_2ybc
_cod_original_formula_sum 'C18 H15 Ag1 N1 O2 Sb1'
_cod_database_code 4319001

loop_
_symmetry_equiv_pos_as_xyz
+x,+y,+z
-x,1/2+y,1/2-z
-x,-y,-z
+x,1/2-y,1/2+z

loop_
_atom_site_label
_atom_site_fract_x
_atom_site_fract_y
_atom_site_fract_z
_atom_site_U_iso_or_equiv
_atom_site_adp_type
_atom_site_calc_flag
_atom_site_calc_attached_atom
_atom_site_occupancy
_atom_site_disorder_assembly
_atom_site_disorder_group
Ag .536624(16) .196044(16) .310428(8) .02434(7) Uani ? ? 1.00000 ? ?
Sb .713689(12) .122329(13) .407990(6) .01788(5) Uani ? ? 1.00000 ? ?
C11 .9040(2) .1326(2) .35752(10) .0196(7) Uani ? ? 1.00000 ? ?
C12 .9317(2) .2509(2) .31424(12) .0274(9) Uani ? ? 1.00000 ? ?
C13 1.0554(2) .2604(3) .27991(13) .0311(10) Uani ? ? 1.00000 ? ?
C14 1.1489(2) .1494(3) .28673(12) .0276(9) Uani ? ? 1.00000 ? ?
C15 1.1217(2) .0312(2) .32908(11) .0255(9) Uani ? ? 1.00000 ? ?
C16 .9991(2) .0234(2) .36536(11) .0233(8) Uani ? ? 1.00000 ? ?
C21 .7603(2) .2278(2) .50432(10) .0207(8) Uani ? ? 1.00000 ? ?
C22 .6590(2) .2449(2) .55468(11) .0254(9) Uani ? ? 1.00000 ? ?
C23 .6851(3) .3175(2) .61722(12) .0320(11) Uani ? ? 1.00000 ? ?
C24 .8116(3) .3748(3) .62973(13) .0358(12) Uani ? ? 1.00000 ? ?
C25 .9129(3) .3590(3) .58055(14) .0351(12) Uani ? ? 1.00000 ? ?
C26 .8879(2) .2853(2) .51745(12) .0272(9) Uani ? ? 1.00000 ? ?
C31 .7100(2) -.0977(2) .44216(10) .0198(8) Uani ? ? 1.00000 ? ?
C32 .7000(2) -.2078(2) .39231(11) .0239(9) Uani ? ? 1.00000 ? ?
C33 .6917(2) -.3518(2) .41291(12) .0284(10) Uani ? ? 1.00000 ? ?
C34 .6918(3) -.3860(2) .48468(14) .0325(11) Uani ? ? 1.00000 ? ?
C35 .7024(3) -.2774(3) .53441(12) .0340(11) Uani ? ? 1.00000 ? ?
C36 .7116(2) -.1332(2) .51372(11) .0275(10) Uani ? ? 1.00000 ? ?
N .5026(2) .4770(2) .25101(10) .0298(9) Uani ? ? 1.00000 ? ?
O1 .6140(2) .4242(2) .25230(12) .0473(11) Uani ? ? 1.00000 ? ?
O2 .4081(2) .4022(2) .27403(10) .0379(9) Uani ? ? 1.00000 ? ?
H12 .871(3) .318(4) .3106(16) .042(9) Uiso ? ? 1.00000 ? ?
H13 1.076(3) .343(4) .2513(17) .046(9) Uiso ? ? 1.00000 ? ?
H14 1.230(3) .159(4) .2597(18) .050(9) Uiso ? ? 1.00000 ? ?
H15 1.186(3) -.044(4) .3376(17) .049(9) Uiso ? ? 1.00000 ? ?
H16 .987(3) -.057(3) .3931(16) .039(8) Uiso ? ? 1.00000 ? ?
H22 .567(3) .212(3) .5437(13) .024(6) Uiso ? ? 1.00000 ? ?
H23 .605(3) .324(3) .6492(16) .042(8) Uiso ? ? 1.00000 ? ?
H24 .827(3) .430(4) .6676(18) .051(9) Uiso ? ? 1.00000 ? ?
H25 .993(3) .395(3) .5872(15) .029(7) Uiso ? ? 1.00000 ? ?
H26 .964(3) .282(3) .4874(15) .030(7) Uiso ? ? 1.00000 ? ?
H32 .695(3) -.194(3) .3494(17) .040(9) Uiso ? ? 1.00000 ? ?
H33 .688(3) -.439(3) .3774(14) .027(7) Uiso ? ? 1.00000 ? ?
H34 .679(3) -.482(3) .5019(15) .032(7) Uiso ? ? 1.00000 ? ?
H35 .707(3) -.310(4) .5837(17) .045(9) Uiso ? ? 1.00000 ? ?
H36 .714(3) -.060(3) .5448(16) .036(8) Uiso ? ? 1.00000 ? ?

loop_
_atom_site_aniso_label
_atom_site_aniso_U_11
_atom_site_aniso_U_22
_atom_site_aniso_U_33
_atom_site_aniso_U_12
_atom_site_aniso_U_13
_atom_site_aniso_U_23
Ag .02797(7) .01857(7) .02646(7) .00149(5) -.00399(5) .00239(5)
Sb .02060(5) .01457(5) .01848(5) .00171(4) .00069(4) .00137(4)
C11 .0223(8) .0164(7) .0200(7) .0023(6) .0016(6) .0009(6)
C12 .0285(9) .0237(9) .0300(10) .0054(8) .0046(8) .0092(8)
C13 .0307(10) .0296(10) .0330(11) .0009(8) .0056(8) .0108(9)
C14 .0237(9) .0338(11) .0253(9) -.0008(8) .0029(7) .0016(8)
C15 .0229(8) .0246(9) .0291(9) .0049(7) -.0000(7) -.0002(7)
C16 .0246(8) .0200(8) .0254(9) .0030(7) .0003(7) .0033(7)
C21 .0249(8) .0155(7) .0217(8) .0022(6) .0006(6) .0005(6)
C22 .0328(10) .0184(8) .0250(9) .0004(7) .0068(7) .0005(7)
C23 .0489(14) .0236(10) .0234(9) .0031(9) .0056(9) -.0014(7)
C24 .0536(15) .0266(11) .0272(10) .0072(10) -.0099(10) -.0042(8)
C25 .0359(12) .0304(11) .0389(12) .0015(9) -.0131(10) -.0051(9)
C26 .0250(9) .0238(9) .0328(10) .0030(7) -.0038(8) -.0031(8)
C31 .0213(8) .0160(7) .0220(8) .0011(6) -.0001(6) .0012(6)
C32 .0286(9) .0202(9) .0229(8) .0024(7) .0018(7) -.0013(7)
C33 .0348(11) .0167(8) .0338(11) .0029(7) -.0010(9) -.0026(7)
C34 .0444(13) .0154(8) .0378(12) .0026(8) -.0008(10) .0038(8)
C35 .0523(14) .0223(9) .0274(10) .0026(9) -.0006(9) .0070(8)
C36 .0409(12) .0199(9) .0218(8) .0016(8) -.0027(8) .0012(7)
N .0385(10) .0253(8) .0257(8) .0039(7) -.0032(7) -.0017(7)
O1 .0319(9) .0453(11) .0647(13) -.0006(8) .0133(9) .0138(10)
O2 .0370(9) .0329(9) .0437(10) -.0063(7) .0029(8) .0040(7)

loop_
_atom_type_symbol
_atom_type_description
_atom_type_oxidation_number
_atom_type_number_in_cell
_atom_type_scat_dispersion_real
_atom_type_scat_dispersion_imag
_atom_type_scat_source
C ? 0 72 .002 .002 'Int Tables Vol IV Tables 2.2B and 2.3.1'
H ? 0 60 0 0 'Int Tables Vol IV Tables 2.2B and 2.3.1'
Ag ? 0 4 -1.085 1.101 'Int Tables Vol IV Tables 2.2B and 2.3.1'
N ? 0 4 .004 .003 'Int Tables Vol IV Tables 2.2B and 2.3.1'
O ? 0 8 .008 .006 'Int Tables Vol IV Tables 2.2B and 2.3.1'
Sb ? 0 4 -.816 1.546 'Int Tables Vol IV Tables 2.2B and 2.3.1'

loop_
_geom_angle_atom_site_label_1
_geom_angle_atom_site_label_2
_geom_angle_atom_site_label_3
_geom_angle_site_symmetry_1
_geom_angle_site_symmetry_2
_geom_angle_site_symmetry_3
_geom_angle
_geom_angle_publ_flag
Sb Ag O1 . . . 108.75(5) ?
Sb Ag O2 . . . 139.64(5) ?
Sb Ag N . . '2 645' 103.60(5) ?
O1 Ag O2 . . . 50.74(6) ?
O1 Ag N . . '2 645' 123.54(7) ?
O2 Ag N . . '2 645' 116.67(7) ?
Ag Sb C11 . . . 105.37(5) ?
Ag Sb C21 . . . 129.10(5) ?
Ag Sb C31 . . . 116.53(5) ?
C11 Sb C21 . . . 100.06(7) ?
C11 Sb C31 . . . 101.28(7) ?
C21 Sb C31 . . . 100.26(7) ?
Sb C11 C12 . . . 118.55(14) ?
Sb C11 C16 . . . 121.71(14) ?
C12 C11 C16 . . . 119.72(18) ?
C11 C12 C13 . . . 120.0(2) ?
C11 C12 H12 . . . 118(2) ?
C13 C12 H12 . . . 122(2) ?
C12 C13 C14 . . . 120.0(2) ?
C12 C13 H13 . . . 120(2) ?
C14 C13 H13 . . . 120(2) ?
C13 C14 C15 . . . 120.3(2) ?
C13 C14 H14 . . . 116(2) ?
C15 C14 H14 . . . 123(2) ?
C14 C15 C16 . . . 119.9(2) ?
C14 C15 H15 . . . 123(2) ?
C16 C15 H15 . . . 117(2) ?
C11 C16 C15 . . . 120.08(19) ?
C11 C16 H16 . . . 124(2) ?
C15 C16 H16 . . . 116(2) ?
Sb C21 C22 . . . 118.94(14) ?
Sb C21 C26 . . . 121.69(15) ?
C22 C21 C26 . . . 119.33(19) ?
C21 C22 C23 . . . 120.3(2) ?
C21 C22 H22 . . . 119.3(15) ?
C23 C22 H22 . . . 120.1(15) ?
C22 C23 C24 . . . 120.0(2) ?
C22 C23 H23 . . . 113.4(18) ?
C24 C23 H23 . . . 126.6(18) ?
C23 C24 C25 . . . 120.4(2) ?
C23 C24 H24 . . . 121(2) ?
C25 C24 H24 . . . 118(2) ?
C24 C25 C26 . . . 120.0(2) ?
C24 C25 H25 . . . 122(2) ?
C26 C25 H25 . . . 118(2) ?
C21 C26 C25 . . . 119.9(2) ?
C21 C26 H26 . . . 127.3(17) ?
C25 C26 H26 . . . 112.8(17) ?
Sb C31 C32 . . . 119.30(14) ?
Sb C31 C36 . . . 121.26(14) ?
C32 C31 C36 . . . 119.38(18) ?
C31 C32 C33 . . . 120.8(2) ?
C31 C32 H32 . . . 124(2) ?
C33 C32 H32 . . . 115(2) ?
C32 C33 C34 . . . 119.4(2) ?
C32 C33 H33 . . . 123.8(15) ?
C34 C33 H33 . . . 116.8(15) ?
C33 C34 C35 . . . 120.1(2) ?
C33 C34 H34 . . . 122.9(17) ?
C35 C34 H34 . . . 116.8(17) ?
C34 C35 C36 . . . 120.4(2) ?
C34 C35 H35 . . . 116(2) ?
C36 C35 H35 . . . 124(2) ?
C31 C36 C35 . . . 119.9(2) ?
C31 C36 H36 . . . 118(2) ?
C35 C36 H36 . . . 122(2) ?
O1 N O2 . . . 117.4(2) ?
O1 N Ag . . '2 655' 120.29(16) ?
O2 N Ag . . '2 655' 121.53(16) ?
Ag O1 N . . . 93.80(15) ?
Ag O2 N . . . 98.03(14) ?

loop_
_geom_bond_atom_site_label_1
_geom_bond_atom_site_label_2
_geom_bond_site_symmetry_1
_geom_bond_site_symmetry_2
_geom_bond_distance
_geom_bond_publ_flag
Ag Sb . . 2.6423(3) ?
Ag O1 . . 2.498(2) ?
Ag O2 . . 2.3917(19) ?
Ag N . '2 645' 2.365(2) ?
Sb C11 . . 2.1232(19) ?
Sb C21 . . 2.1222(19) ?
Sb C31 . . 2.1306(18) ?
C11 C12 . . 1.394(3) ?
C11 C16 . . 1.390(3) ?
C12 C13 . . 1.395(3) ?
C12 H12 . . .87(3) ?
C13 C14 . . 1.389(3) ?
C13 H13 . . .96(3) ?
C14 C15 . . 1.381(3) ?
C14 H14 . . .96(3) ?
C15 C16 . . 1.402(3) ?
C15 H15 . . .96(3) ?
C16 H16 . . .91(3) ?
C21 C22 . . 1.398(3) ?
C21 C26 . . 1.396(3) ?
C22 C23 . . 1.387(3) ?
C22 H22 . . .99(3) ?
C23 C24 . . 1.384(4) ?
C23 H23 . . 1.00(3) ?
C24 C25 . . 1.382(4) ?
C24 H24 . . .90(4) ?
C25 C26 . . 1.399(3) ?
C25 H25 . . .87(3) ?
C26 H26 . . .95(3) ?
C31 C32 . . 1.392(3) ?
C31 C36 . . 1.398(3) ?
C32 C33 . . 1.387(3) ?
C32 H32 . . .83(3) ?
C33 C34 . . 1.399(3) ?
C33 H33 . . 1.05(3) ?
C34 C35 . . 1.380(3) ?
C34 H34 . . .96(3) ?
C35 C36 . . 1.390(3) ?
C35 H35 . . .98(3) ?
C36 H36 . . .89(3) ?
N O1 . . 1.209(3) ?
N O2 . . 1.245(3) ?
